data_4038289
loop_
_publ_author_name
'Potopnyk, Mykhaylo A.'
'Volyniuk, Dmytro'
'Luboradzki, Roman'
'Ceborska, Magdalena'
'Hladka, Iryna'
'Danyliv, Yan'
'Grazulevicius, Juozas V.'

_publ_section_title
;
 Organolithium-Mediated Postfunctionalization of
 Thiazolo[3,2-<i>c</i>][1,3,5,2]oxadiazaborinine Fluorescent Dyes.
;
_journal_issue 9
_journal_name_full 'The Journal of organic chemistry'
_journal_page_first 6060
_journal_page_last 6072
_journal_paper_doi 10.1021/acs.joc.0c00552
_journal_volume 85
_journal_year 2020
_chemical_formula_sum 'C16 H18 B F2 N3 O3 S'
_chemical_formula_weight 381.20
_space_group_IT_number 14
_space_group_name_Hall '-P 2yn'
_space_group_name_H-M_alt 'P 1 21/n 1'
_symmetry_cell_setting monoclinic
_symmetry_space_group_name_H-M 'P 1 21/n 1'
_atom_sites_solution_hydrogens geom
_atom_sites_solution_primary direct
_atom_sites_solution_secondary difmap
_audit_creation_method SHELXL-97
_cell_angle_alpha 90.00
_cell_angle_beta 96.670(3)
_cell_angle_gamma 90.00
_cell_formula_units_Z 4
_cell_length_a 14.2620(5)
_cell_length_b 8.0464(2)
_cell_length_c 14.6468(5)
_cell_measurement_reflns_used 2437
_cell_measurement_temperature 100(2)
_cell_measurement_theta_max 71.5945
_cell_measurement_theta_min 4.0919
_cell_volume 1669.46(9)
_computing_structure_refinement 'SHELXL-97 (Sheldrick, 2008)'
_diffrn_ambient_temperature 100(2)
_diffrn_measured_fraction_theta_full 0.998
_diffrn_measured_fraction_theta_max 0.998
_diffrn_measurement_device_type 'SuperNova (Mo) X-ray Source'
_diffrn_radiation_monochromator mirror
_diffrn_radiation_source 'SuperNova (Mo) X-ray Source'
_diffrn_radiation_type MoK\a
_diffrn_radiation_wavelength 0.71073
_diffrn_reflns_av_R_equivalents 0.0244
_diffrn_reflns_av_sigmaI/netI 0.0407
_diffrn_reflns_limit_h_max 14
_diffrn_reflns_limit_h_min -17
_diffrn_reflns_limit_k_max 7
_diffrn_reflns_limit_k_min -9
_diffrn_reflns_limit_l_max 13
_diffrn_reflns_limit_l_min -17
_diffrn_reflns_number 5656
_diffrn_reflns_theta_full 25.96
_diffrn_reflns_theta_max 25.96
_diffrn_reflns_theta_min 1.89
_exptl_absorpt_coefficient_mu 0.238
_exptl_absorpt_correction_T_max 1.00000
_exptl_absorpt_correction_T_min 0.67886
_exptl_absorpt_correction_type multi-scan
_exptl_absorpt_process_details
;
CrysAlisPro, Agilent Technologies,
Version 1.171.35.21b (release 03-02-2012 CrysAlis171 .NET)
(compiled Feb  3 2012,10:37:01)
Empirical absorption correction using spherical harmonics,
 implemented in SCALE3 ABSPACK scaling algorithm.
;
_exptl_crystal_colour yellow
_exptl_crystal_density_diffrn 1.517
_exptl_crystal_density_method 'not measured'
_exptl_crystal_description needle
_exptl_crystal_F_000 792
_exptl_crystal_size_max 0.40
_exptl_crystal_size_mid 0.10
_exptl_crystal_size_min 0.05
_refine_diff_density_max 0.256
_refine_diff_density_min -0.315
_refine_diff_density_rms 0.057
_refine_ls_extinction_method none
_refine_ls_goodness_of_fit_ref 1.036
_refine_ls_hydrogen_treatment constr
_refine_ls_matrix_type full
_refine_ls_number_parameters 239
_refine_ls_number_reflns 3184
_refine_ls_number_restraints 0
_refine_ls_restrained_S_all 1.036
_refine_ls_R_factor_all 0.0439
_refine_ls_R_factor_gt 0.0352
_refine_ls_shift/su_max 0.000
_refine_ls_shift/su_mean 0.000
_refine_ls_structure_factor_coef Fsqd
_refine_ls_weighting_details 'calc w=1/[\s^2^(Fo^2^)+(0.0466P)^2^+0.2438P] where P=(Fo^2^+2Fc^2^)/3'
_refine_ls_weighting_scheme calc
_refine_ls_wR_factor_gt 0.0868
_refine_ls_wR_factor_ref 0.0932
_reflns_number_gt 2702
_reflns_number_total 3184
_reflns_threshold_expression >2\s(I)
_cod_data_source_file jo0c00552_si_002.cif
_cod_data_source_block 3f
_cod_depositor_comments 'Adding full bibliography for 4038285--4038289.cif.'
_cod_original_sg_symbol_H-M P21/n
_cod_database_code 4038289

loop_
_symmetry_equiv_pos_as_xyz
'x, y, z'
'-x+1/2, y+1/2, -z+1/2'
'-x, -y, -z'
'x-1/2, -y-1/2, z-1/2'

loop_
_atom_site_label
_atom_site_type_symbol
_atom_site_fract_x
_atom_site_fract_y
_atom_site_fract_z
_atom_site_U_iso_or_equiv
_atom_site_adp_type
_atom_site_occupancy
_atom_site_symmetry_multiplicity
_atom_site_calc_flag
_atom_site_refinement_flags
_atom_site_disorder_assembly
_atom_site_disorder_group
C1 C -0.10127(14) -0.1557(2) -0.40174(13) 0.0245(4) Uani 1 1 d . . .
H1A H -0.1450 -0.2167 -0.3695 0.037 Uiso 1 1 calc R . .
H1B H -0.0814 -0.2238 -0.4498 0.037 Uiso 1 1 calc R . .
H1C H -0.1314 -0.0572 -0.4280 0.037 Uiso 1 1 calc R . .
C2 C 0.07418(13) -0.1244(2) -0.36841(13) 0.0274(4) Uani 1 1 d . . .
H2A H 0.1025 -0.0164 -0.3700 0.041 Uiso 1 1 calc R . .
H2B H 0.0683 -0.1724 -0.4288 0.041 Uiso 1 1 calc R . .
H2C H 0.1131 -0.1944 -0.3266 0.041 Uiso 1 1 calc R . .
C3 C -0.02922(12) -0.0263(2) -0.25830(12) 0.0166(4) Uani 1 1 d . . .
C4 C -0.11969(12) 0.0181(2) -0.23445(12) 0.0178(4) Uani 1 1 d . . .
H4 H -0.1736 -0.0123 -0.2727 0.021 Uiso 1 1 calc R . .
C5 C -0.12818(12) 0.1060(2) -0.15494(12) 0.0166(4) Uani 1 1 d . . .
H5 H -0.1880 0.1346 -0.1408 0.020 Uiso 1 1 calc R . .
C6 C -0.04879(12) 0.15311(19) -0.09500(12) 0.0148(3) Uani 1 1 d . . .
C7 C 0.04019(12) 0.1058(2) -0.11751(12) 0.0164(4) Uani 1 1 d . . .
H7 H 0.0937 0.1339 -0.0780 0.020 Uiso 1 1 calc R . .
C8 C 0.05042(12) 0.0190(2) -0.19649(12) 0.0180(4) Uani 1 1 d . . .
H8 H 0.1105 -0.0103 -0.2096 0.022 Uiso 1 1 calc R . .
C9 C -0.05678(11) 0.24913(19) -0.01249(12) 0.0139(3) Uani 1 1 d . . .
C10 C -0.06149(12) 0.5217(2) 0.22412(12) 0.0151(3) Uani 1 1 d . . .
C11 C 0.03062(12) 0.5359(2) 0.26032(12) 0.0152(3) Uani 1 1 d . . .
C12 C 0.01017(11) 0.38035(19) 0.11568(12) 0.0137(3) Uani 1 1 d . . .
C13 C -0.14680(12) 0.5909(2) 0.26087(12) 0.0185(4) Uani 1 1 d . . .
H13A H -0.1282 0.6459 0.3183 0.028 Uiso 1 1 calc R . .
H13B H -0.1897 0.5022 0.2703 0.028 Uiso 1 1 calc R . .
H13C H -0.1774 0.6691 0.2177 0.028 Uiso 1 1 calc R . .
C14 C 0.06950(12) 0.6197(2) 0.34571(12) 0.0165(4) Uani 1 1 d . . .
C15 C 0.21305(12) 0.6760(2) 0.44034(12) 0.0188(4) Uani 1 1 d . . .
H15A H 0.1854 0.7837 0.4503 0.023 Uiso 1 1 calc R . .
H15B H 0.2789 0.6930 0.4321 0.023 Uiso 1 1 calc R . .
C16 C 0.20643(13) 0.5670(2) 0.52302(12) 0.0206(4) Uani 1 1 d . . .
H16A H 0.1413 0.5488 0.5306 0.031 Uiso 1 1 calc R . .
H16B H 0.2374 0.6205 0.5769 0.031 Uiso 1 1 calc R . .
H16C H 0.2364 0.4623 0.5143 0.031 Uiso 1 1 calc R . .
B1 B -0.16696(13) 0.3874(2) 0.08324(14) 0.0158(4) Uani 1 1 d . . .
N1 N -0.01904(11) -0.10927(18) -0.33768(11) 0.0198(3) Uani 1 1 d . . .
N2 N 0.02119(10) 0.29271(16) 0.04011(10) 0.0142(3) Uani 1 1 d . . .
N3 N -0.07195(9) 0.43261(16) 0.14258(10) 0.0128(3) Uani 1 1 d . . .
O1 O -0.14301(8) 0.28848(14) 0.00411(8) 0.0166(3) Uani 1 1 d . . .
O2 O 0.16395(8) 0.60014(14) 0.35780(8) 0.0169(3) Uani 1 1 d . . .
O3 O 0.02472(9) 0.69426(16) 0.39754(9) 0.0221(3) Uani 1 1 d . . .
F1 F -0.21368(7) 0.52969(12) 0.05208(7) 0.0223(2) Uani 1 1 d . . .
F2 F -0.22218(7) 0.29296(13) 0.13461(7) 0.0222(2) Uani 1 1 d . . .
S1 S 0.10553(3) 0.43935(5) 0.19121(3) 0.01384(12) Uani 1 1 d . . .

loop_
_atom_site_aniso_label
_atom_site_aniso_U_11
_atom_site_aniso_U_22
_atom_site_aniso_U_33
_atom_site_aniso_U_23
_atom_site_aniso_U_13
_atom_site_aniso_U_12
C1 0.0306(10) 0.0243(9) 0.0179(10) -0.0043(8) -0.0002(8) 0.0007(8)
C2 0.0282(11) 0.0327(10) 0.0223(10) -0.0071(8) 0.0076(8) 0.0030(8)
C3 0.0214(9) 0.0135(7) 0.0152(9) 0.0007(7) 0.0038(7) -0.0002(6)
C4 0.0183(9) 0.0183(8) 0.0163(9) -0.0012(7) 0.0004(7) -0.0016(6)
C5 0.0160(8) 0.0163(8) 0.0179(9) 0.0002(7) 0.0039(7) -0.0004(6)
C6 0.0175(8) 0.0136(7) 0.0133(9) 0.0023(6) 0.0022(6) 0.0000(6)
C7 0.0150(8) 0.0180(8) 0.0157(9) 0.0005(7) -0.0001(7) -0.0012(6)
C8 0.0168(9) 0.0197(8) 0.0181(9) -0.0002(7) 0.0039(7) 0.0017(6)
C9 0.0152(8) 0.0144(7) 0.0126(8) 0.0029(6) 0.0030(6) 0.0002(6)
C10 0.0212(9) 0.0137(7) 0.0105(8) 0.0014(6) 0.0026(7) 0.0017(6)
C11 0.0194(9) 0.0152(7) 0.0113(9) -0.0008(6) 0.0035(7) 0.0027(6)
C12 0.0139(8) 0.0137(7) 0.0134(9) 0.0030(6) 0.0007(6) 0.0005(6)
C13 0.0183(9) 0.0221(8) 0.0157(9) -0.0025(7) 0.0040(7) 0.0023(7)
C14 0.0200(9) 0.0153(8) 0.0140(9) 0.0010(7) 0.0012(7) 0.0011(6)
C15 0.0201(9) 0.0206(8) 0.0147(9) -0.0034(7) -0.0023(7) -0.0023(7)
C16 0.0198(9) 0.0255(9) 0.0162(9) -0.0002(7) -0.0001(7) 0.0024(7)
B1 0.0141(9) 0.0175(9) 0.0156(10) -0.0018(7) 0.0011(7) 0.0001(7)
N1 0.0218(8) 0.0212(7) 0.0165(8) -0.0051(6) 0.0025(6) 0.0000(6)
N2 0.0150(7) 0.0157(7) 0.0118(7) 0.0003(6) 0.0014(5) 0.0005(5)
N3 0.0140(7) 0.0134(6) 0.0111(7) 0.0009(5) 0.0023(5) 0.0003(5)
O1 0.0128(6) 0.0226(6) 0.0147(6) -0.0028(5) 0.0028(5) 0.0002(5)
O2 0.0170(6) 0.0206(6) 0.0126(6) -0.0035(5) -0.0010(5) 0.0012(5)
O3 0.0223(7) 0.0274(7) 0.0161(7) -0.0065(5) 0.0008(5) 0.0059(5)
F1 0.0213(6) 0.0220(5) 0.0221(6) -0.0008(4) -0.0044(4) 0.0066(4)
F2 0.0210(5) 0.0272(5) 0.0201(6) -0.0035(4) 0.0090(4) -0.0086(4)
S1 0.0130(2) 0.0165(2) 0.0119(2) -0.00231(15) 0.00049(15) 0.00111(15)

loop_
_atom_type_symbol
_atom_type_description
_atom_type_scat_dispersion_real
_atom_type_scat_dispersion_imag
_atom_type_scat_source
C C 0.0033 0.0016 'International Tables Vol C Tables 4.2.6.8 and 6.1.1.4'
H H 0.0000 0.0000 'International Tables Vol C Tables 4.2.6.8 and 6.1.1.4'
B B 0.0013 0.0007 'International Tables Vol C Tables 4.2.6.8 and 6.1.1.4'
N N 0.0061 0.0033 'International Tables Vol C Tables 4.2.6.8 and 6.1.1.4'
O O 0.0106 0.0060 'International Tables Vol C Tables 4.2.6.8 and 6.1.1.4'
F F 0.0171 0.0103 'International Tables Vol C Tables 4.2.6.8 and 6.1.1.4'
S S 0.1246 0.1234 'International Tables Vol C Tables 4.2.6.8 and 6.1.1.4'

loop_
_geom_angle_atom_site_label_1
_geom_angle_atom_site_label_2
_geom_angle_atom_site_label_3
_geom_angle
_geom_angle_site_symmetry_1
_geom_angle_site_symmetry_3
_geom_angle_publ_flag
N1 C3 C8 120.98(16) . . ?
N1 C3 C4 121.51(16) . . ?
C8 C3 C4 117.50(16) . . ?
C5 C4 C3 120.51(16) . . ?
C4 C5 C6 121.57(16) . . ?
C7 C6 C5 117.84(16) . . ?
C7 C6 C9 120.14(15) . . ?
C5 C6 C9 122.01(15) . . ?
C8 C7 C6 121.62(16) . . ?
C7 C8 C3 120.93(16) . . ?
O1 C9 N2 124.53(15) . . ?
O1 C9 C6 116.52(15) . . ?
N2 C9 C6 118.94(15) . . ?
C11 C10 N3 112.39(15) . . ?
C11 C10 C13 128.09(16) . . ?
N3 C10 C13 119.51(15) . . ?
C10 C11 C14 128.32(15) . . ?
C10 C11 S1 111.46(13) . . ?
C14 C11 S1 120.22(13) . . ?
N2 C12 N3 126.67(15) . . ?
N2 C12 S1 121.24(12) . . ?
N3 C12 S1 112.09(12) . . ?
O3 C14 O2 124.70(16) . . ?
O3 C14 C11 125.99(16) . . ?
O2 C14 C11 109.31(14) . . ?
O2 C15 C16 110.70(14) . . ?
F1 B1 F2 110.76(14) . . ?
F1 B1 O1 109.58(15) . . ?
F2 B1 O1 109.25(14) . . ?
F1 B1 N3 110.21(14) . . ?
F2 B1 N3 109.73(14) . . ?
O1 B1 N3 107.24(13) . . ?
C3 N1 C2 119.72(15) . . ?
C3 N1 C1 121.03(15) . . ?
C2 N1 C1 118.21(15) . . ?
C9 N2 C12 116.73(14) . . ?
C12 N3 C10 113.81(14) . . ?
C12 N3 B1 119.45(14) . . ?
C10 N3 B1 126.74(14) . . ?
C9 O1 B1 125.36(14) . . ?
C14 O2 C15 115.88(13) . . ?
C12 S1 C11 90.25(8) . . ?

loop_
_geom_bond_atom_site_label_1
_geom_bond_atom_site_label_2
_geom_bond_distance
_geom_bond_site_symmetry_2
_geom_bond_publ_flag
C1 N1 1.463(2) . ?
C2 N1 1.457(2) . ?
C3 N1 1.363(2) . ?
C3 C8 1.416(2) . ?
C3 C4 1.421(2) . ?
C4 C5 1.380(2) . ?
C5 C6 1.402(2) . ?
C6 C7 1.400(2) . ?
C6 C9 1.450(2) . ?
C7 C8 1.373(2) . ?
C9 O1 1.3196(19) . ?
C9 N2 1.324(2) . ?
C10 C11 1.363(2) . ?
C10 N3 1.386(2) . ?
C10 C13 1.494(2) . ?
C11 C14 1.471(2) . ?
C11 S1 1.7381(16) . ?
C12 N2 1.337(2) . ?
C12 N3 1.346(2) . ?
C12 S1 1.7173(17) . ?
C14 O3 1.207(2) . ?
C14 O2 1.347(2) . ?
C15 O2 1.4588(19) . ?
C15 C16 1.507(2) . ?
B1 F1 1.376(2) . ?
B1 F2 1.379(2) . ?
B1 O1 1.478(2) . ?
B1 N3 1.565(2) . ?
